data_8100698
loop_
_publ_author_name
'Pu, Shou-Zhi'
'Zhang, Fu-Shi'
'Zhou, Xin-Hong'
'Sun, Fan'
'Guo, Hao-Bo'
'Chan, Shek-Kiu'
'Wang, Ru-Ji'

_publ_section_title
;
Crystal structure of 1,2-bis[2-methyl-5-(2-(1,3-dioxolane))-thien-
3-yl]perfluorocyclopentene, C~5~F~6~(C~4~HSCH~3~)~2~(C~3~H~4~O~2~)
~2~, a novel photochromic compound
;
_journal_issue 3
_journal_name_full 'Zeitschrift f\"ur Kristallographie - New Crystal Structures'
_journal_page_first 413
_journal_page_last 414
_journal_volume 217
_journal_year 2002
_chemical_formula_moiety 'C5 F6 (C4 H S CH3)2 (C3H4O2)2'
_chemical_formula_structural 'C5 F6 (C4 H S CH3)2 (C3H4O2)2'
_chemical_formula_sum 'C21 H18 F6 O4 S2'
_chemical_formula_weight 512.47
_chemical_melting_point 70
_space_group_IT_number 14
_symmetry_cell_setting monoclinic
_symmetry_space_group_name_Hall '-P 2ybc'
_symmetry_space_group_name_H-M 'P 1 21/c 1'
_cell_angle_alpha 90.00
_cell_angle_beta 94.967(13)
_cell_angle_gamma 90.00
_cell_formula_units_Z 4
_cell_length_a 8.7409(13)
_cell_length_b 8.8215(10)
_cell_length_c 28.547(4)
_cell_measurement_temperature 293(2)
_cell_volume 2192.9(5)
_diffrn_ambient_temperature 293(2)
_exptl_crystal_density_diffrn 1.552
_cod_original_sg_symbol_H-M 'P 21/c'
_cod_database_code 8100698

loop_
_symmetry_equiv_pos_as_xyz
'x, y, z'
'-x, y+1/2, -z+1/2'
'-x, -y, -z'
'x, -y-1/2, z-1/2'

loop_
_atom_site_label
_atom_site_type_symbol
_atom_site_fract_x
_atom_site_fract_y
_atom_site_fract_z
_atom_site_U_iso_or_equiv
_atom_site_adp_type
_atom_site_occupancy
_atom_site_symmetry_multiplicity
_atom_site_calc_flag
_atom_site_refinement_flags
_atom_site_disorder_assembly
_atom_site_disorder_group
S1 S 1.33644(13) 0.65418(12) 0.12043(4) 0.0736(3) Uani 1 4 d . . .
S2 S 0.73497(14) 0.59635(12) 0.20001(4) 0.0779(4) Uani 1 4 d . . .
F1 F 1.0400(3) 0.2021(3) 0.02705(8) 0.0977(9) Uani 1 4 d . . .
F2 F 1.2250(3) 0.1221(3) 0.07505(10) 0.0990(9) Uani 1 4 d . . .
F3 F 0.8726(4) -0.0034(4) 0.05384(9) 0.1140(11) Uani 1 4 d . . .
F4 F 1.0567(4) -0.0802(3) 0.10312(11) 0.1118(10) Uani 1 4 d . . .
F5 F 0.9241(3) 0.0286(3) 0.16911(8) 0.0888(8) Uani 1 4 d . . .
F6 F 0.7379(3) 0.1003(3) 0.12006(9) 0.0900(8) Uani 1 4 d . . .
O1 O 0.7108(4) 0.5839(3) 0.30362(11) 0.0898(10) Uani 1 4 d D . .
O2 O 0.5653(3) 0.3790(3) 0.27993(10) 0.0866(9) Uani 1 4 d D . .
O3 O 1.3264(4) 0.6680(4) -0.01699(11) 0.1044(11) Uani 1 4 d D . .
O4 O 1.4648(4) 0.8005(4) 0.04064(12) 0.1151(13) Uani 1 4 d D . .
C1 C 0.9470(4) 0.2706(4) 0.13397(12) 0.0589(9) Uani 1 4 d . . .
C2 C 1.0543(4) 0.3005(4) 0.10453(12) 0.0574(9) Uani 1 4 d . . .
C3 C 1.0774(5) 0.1685(5) 0.07309(13) 0.0658(10) Uani 1 4 d . . .
C4 C 0.9741(5) 0.0415(5) 0.08875(15) 0.0715(11) Uani 1 4 d . . .
C5 C 0.8935(5) 0.1110(4) 0.12905(14) 0.0653(10) Uani 1 4 d . . .
C6 C 0.8175(5) 0.5132(4) 0.15398(13) 0.0665(10) Uani 1 4 d . . .
C7 C 0.8753(4) 0.3731(4) 0.16651(12) 0.0604(9) Uani 1 4 d . . .
C8 C 0.8501(5) 0.3343(4) 0.21390(13) 0.0654(10) Uani 1 4 d . . .
H8A H 0.8817 0.2431 0.2280 0.079 Uiso 1 4 calc R . .
C9 C 0.7758(5) 0.4437(4) 0.23604(13) 0.0654(10) Uani 1 4 d . . .
C10 C 0.7175(5) 0.4374(5) 0.28381(13) 0.0710(11) Uani 1 4 d D . .
H10A H 0.7842 0.3722 0.3045 0.085 Uiso 1 4 calc R . .
C11 C 0.5616(6) 0.6106(6) 0.3176(2) 0.123(2) Uani 1 4 d D . .
H11A H 0.5107 0.6903 0.2987 0.148 Uiso 1 4 calc R . .
H11B H 0.5665 0.6402 0.3504 0.148 Uiso 1 4 calc R . .
C12 C 0.4778(5) 0.4639(5) 0.31013(16) 0.0879(14) Uani 1 4 d D . .
H12A H 0.4713 0.4114 0.3397 0.105 Uiso 1 4 calc R . .
H12B H 0.3747 0.4808 0.2957 0.105 Uiso 1 4 calc R . .
C13 C 0.8144(6) 0.5950(5) 0.10764(14) 0.0853(13) Uani 1 4 d . . .
H13A H 0.8635 0.5338 0.0855 0.128 Uiso 1 4 calc R . .
H13B H 0.8679 0.6897 0.1119 0.128 Uiso 1 4 calc R . .
H13C H 0.7099 0.6138 0.0959 0.128 Uiso 1 4 calc R . .
C14 C 1.2295(4) 0.5046(4) 0.13846(13) 0.0633(9) Uani 1 4 d . . .
C15 C 1.1506(4) 0.4358(4) 0.10101(12) 0.0578(9) Uani 1 4 d . . .
C16 C 1.1762(4) 0.5085(4) 0.05733(13) 0.0623(9) Uani 1 4 d . . .
H16A H 1.1314 0.4761 0.0283 0.075 Uiso 1 4 calc R . .
C17 C 1.2725(4) 0.6292(4) 0.06269(13) 0.0635(9) Uani 1 4 d . . .
C18 C 1.3189(5) 0.7400(5) 0.02683(14) 0.0809(12) Uani 1 4 d D . .
H18A H 1.2436 0.8224 0.0235 0.097 Uiso 1 4 calc R . .
C19 C 1.4665(5) 0.7098(8) -0.03453(18) 0.116(2) Uani 1 4 d D . .
H19A H 1.4486 0.7826 -0.0599 0.140 Uiso 1 4 calc R . .
H19B H 1.5170 0.6216 -0.0464 0.140 Uiso 1 4 calc R . .
C20 C 1.5628(7) 0.7784(9) 0.00570(19) 0.139(3) Uani 1 4 d D . .
H20A H 1.6460 0.7107 0.0165 0.167 Uiso 1 4 calc R . .
H20B H 1.6061 0.8740 -0.0035 0.167 Uiso 1 4 calc R . .
C21 C 1.2374(6) 0.4670(5) 0.19001(14) 0.0834(13) Uani 1 4 d . . .
H21A H 1.1728 0.3813 0.1947 0.125 Uiso 1 4 calc R . .
H21B H 1.2030 0.5525 0.2071 0.125 Uiso 1 4 calc R . .
H21C H 1.3414 0.4433 0.2011 0.125 Uiso 1 4 calc R . .

loop_
_atom_site_aniso_label
_atom_site_aniso_U_11
_atom_site_aniso_U_22
_atom_site_aniso_U_33
_atom_site_aniso_U_23
_atom_site_aniso_U_13
_atom_site_aniso_U_12
S1 0.0870(7) 0.0611(6) 0.0734(7) -0.0073(5) 0.0109(5) -0.0106(5)
S2 0.1015(8) 0.0608(6) 0.0756(7) 0.0030(5) 0.0316(6) 0.0176(6)
F1 0.153(2) 0.0827(17) 0.0597(14) -0.0115(13) 0.0252(15) -0.0233(17)
F2 0.0820(16) 0.0803(17) 0.141(2) -0.0284(16) 0.0448(16) 0.0023(14)
F3 0.125(2) 0.132(3) 0.0887(18) -0.0369(18) 0.0268(17) -0.058(2)
F4 0.134(2) 0.0654(16) 0.145(3) 0.0148(17) 0.066(2) 0.0276(16)
F5 0.132(2) 0.0613(14) 0.0764(15) 0.0145(12) 0.0250(14) 0.0025(14)
F6 0.0751(15) 0.0854(17) 0.1123(19) -0.0068(15) 0.0241(14) -0.0099(13)
O1 0.101(2) 0.082(2) 0.092(2) -0.0298(17) 0.0412(18) -0.0137(18)
O2 0.096(2) 0.088(2) 0.0818(19) -0.0254(17) 0.0434(17) -0.0216(18)
O3 0.142(3) 0.101(3) 0.076(2) -0.0110(18) 0.045(2) -0.034(2)
O4 0.124(3) 0.124(3) 0.103(2) -0.013(2) 0.043(2) -0.059(2)
C1 0.072(2) 0.051(2) 0.055(2) 0.0037(17) 0.0153(17) 0.0024(18)
C2 0.070(2) 0.053(2) 0.0513(19) -0.0017(16) 0.0166(17) -0.0034(17)
C3 0.071(2) 0.065(2) 0.064(2) -0.0067(19) 0.0242(19) -0.002(2)
C4 0.084(3) 0.054(2) 0.079(3) -0.011(2) 0.022(2) -0.006(2)
C5 0.068(2) 0.062(2) 0.068(2) 0.008(2) 0.0177(19) 0.0006(19)
C6 0.084(3) 0.059(2) 0.059(2) 0.0064(18) 0.0215(19) 0.010(2)
C7 0.072(2) 0.054(2) 0.058(2) 0.0018(17) 0.0234(18) 0.0023(18)
C8 0.083(3) 0.055(2) 0.061(2) 0.0069(18) 0.0220(19) 0.008(2)
C9 0.082(3) 0.061(2) 0.057(2) -0.0012(18) 0.0243(19) 0.001(2)
C10 0.086(3) 0.068(3) 0.062(2) -0.009(2) 0.025(2) -0.003(2)
C11 0.111(4) 0.109(4) 0.158(5) -0.048(4) 0.063(4) -0.009(4)
C12 0.099(3) 0.085(3) 0.083(3) -0.008(3) 0.033(3) 0.012(3)
C13 0.112(4) 0.076(3) 0.071(3) 0.017(2) 0.023(2) 0.021(3)
C14 0.075(2) 0.055(2) 0.061(2) -0.0035(18) 0.0130(18) -0.0027(19)
C15 0.065(2) 0.054(2) 0.057(2) -0.0044(17) 0.0178(17) -0.0021(17)
C16 0.069(2) 0.065(2) 0.055(2) -0.0044(18) 0.0156(17) -0.0050(19)
C17 0.070(2) 0.059(2) 0.063(2) -0.0034(19) 0.0186(18) -0.0029(19)
C18 0.093(3) 0.074(3) 0.080(3) -0.001(2) 0.030(2) -0.017(2)
C19 0.089(3) 0.171(6) 0.095(4) 0.024(4) 0.039(3) 0.025(4)
C20 0.119(5) 0.194(8) 0.109(5) 0.008(5) 0.040(4) -0.019(5)
C21 0.104(3) 0.081(3) 0.064(2) -0.002(2) 0.003(2) -0.008(3)

loop_
_geom_bond_atom_site_label_1
_geom_bond_atom_site_label_2
_geom_bond_distance
_geom_bond_site_symmetry_2
_geom_bond_publ_flag
S1 C17 1.708(4) . yes
S1 C14 1.721(4) . yes
S2 C9 1.713(4) . yes
S2 C6 1.717(4) . yes
F1 C3 1.360(4) . yes
F2 C3 1.350(4) . yes
F3 C4 1.336(5) . yes
F4 C4 1.338(5) . yes
F5 C5 1.362(4) . yes
F6 C5 1.365(4) . yes
O1 C10 1.414(4) . yes
O1 C11 1.417(5) . yes
O2 C12 1.415(4) . yes
O2 C10 1.421(4) . yes
O3 C18 1.409(4) . yes
O3 C19 1.411(5) . yes
O4 C20 1.384(5) . yes
O4 C18 1.407(5) . yes
C1 C2 1.339(5) . yes
C1 C7 1.474(5) . yes
C1 C5 1.487(5) . yes
C2 C15 1.469(5) . yes
C2 C3 1.495(5) . yes
C3 C4 1.529(5) . yes
C4 C5 1.528(5) . yes
C6 C7 1.371(5) . yes
C6 C13 1.506(5) . yes
C7 C8 1.431(5) . yes
C8 C9 1.351(5) . yes
C9 C10 1.498(5) . yes
C11 C12 1.494(4) . yes
C14 C15 1.364(5) . yes
C14 C21 1.504(5) . yes
C15 C16 1.437(5) . yes
C16 C17 1.357(5) . yes
C17 C18 1.497(5) . yes
C19 C20 1.492(4) . yes

loop_
_cod_related_entry_id
_cod_related_entry_database
_cod_related_entry_code
1 ChemSpider 9458657
